data_4121671
loop_
_publ_author_name
'Lawrence, Elliot J.'
'Oganesyan, Vasily S.'
'Hughes, David L.'
'Ashley, Andrew E.'
'Wildgoose, Gregory G.'

_publ_section_title
;
 An electrochemical study of frustrated lewis pairs: a metal-free route to
 hydrogen oxidation.
;
_journal_issue 16
_journal_name_full 'Journal of the American Chemical Society'
_journal_page_first 6031
_journal_page_last 6036
_journal_paper_doi 10.1021/ja500477g
_journal_volume 136
_journal_year 2014
_chemical_formula_moiety 'C16 H36 N, C18 H B F15'
_chemical_formula_structural NBut4.HB(C6F5)3
_chemical_formula_sum 'C34 H37 B F15 N'
_chemical_formula_weight 755.46
_chemical_name_systematic
;
 ?
;
_space_group_IT_number 14
_symmetry_cell_setting monoclinic
_symmetry_space_group_name_Hall '-P 2yn'
_symmetry_space_group_name_H-M 'P 1 21/n 1'
_atom_sites_solution_hydrogens geom
_atom_sites_solution_primary direct
_atom_sites_solution_secondary difmap
_audit_creation_method 'SHELXL-97 and CrystalClear'
_cell_angle_alpha 90.00
_cell_angle_beta 100.504(7)
_cell_angle_gamma 90.00
_cell_formula_units_Z 4
_cell_length_a 10.141(4)
_cell_length_b 18.471(7)
_cell_length_c 18.792(7)
_cell_measurement_reflns_used 13158
_cell_measurement_temperature 100
_cell_measurement_theta_max 31.5
_cell_measurement_theta_min 2.4
_cell_volume 3461(2)
_computing_cell_refinement
;
CrystalClear-SM Expert 2.0 r13 (Rigaku, 2011)
;
_computing_data_collection
; 
CrystalClear-SM Expert 2.0 r13 (Rigaku, 2011)
;
_computing_data_reduction
;
CrystalClear-SM Expert 2.0 r13 (Rigaku, 2011)
;
_computing_molecular_graphics 'ORTEP (Johnson, 1976 and Farrugia, 1997)'
_computing_publication_material 'SHELXL-97 (Sheldrick, 2008) and WINGX (Farrugia, 1999)'
_computing_structure_refinement 'SHELXL-97 (Sheldrick, 2008)'
_computing_structure_solution 'SHELXS-97 (Sheldrick, 2008)'
_diffrn_ambient_temperature 100
_diffrn_detector CCD
_diffrn_detector_area_resol_mean 28.5714
_diffrn_measured_fraction_theta_full 0.995
_diffrn_measured_fraction_theta_max 0.995
_diffrn_measurement_device 'AFC12 (Right): Kappa 3 circle'
_diffrn_measurement_device_type 'Rigaku Saturn724+ (2x2 bin mode)'
_diffrn_measurement_method 'profile data from \w-scans'
_diffrn_measurement_specimen_support Mitegen
_diffrn_radiation_monochromator Confocal
_diffrn_radiation_type 'Mo K\a'
_diffrn_radiation_wavelength 0.71075
_diffrn_reflns_av_R_equivalents 0.0301
_diffrn_reflns_av_sigmaI/netI 0.0293
_diffrn_reflns_limit_h_max 12
_diffrn_reflns_limit_h_min -11
_diffrn_reflns_limit_k_max 21
_diffrn_reflns_limit_k_min -17
_diffrn_reflns_limit_l_max 22
_diffrn_reflns_limit_l_min -21
_diffrn_reflns_number 25957
_diffrn_reflns_theta_full 25.00
_diffrn_reflns_theta_max 25.00
_diffrn_reflns_theta_min 2.93
_diffrn_source 'Rotating Anode'
_diffrn_source_current 55.0
_diffrn_source_power 2.5
_diffrn_source_voltage 45.0
_exptl_absorpt_coefficient_mu 0.140
_exptl_absorpt_correction_T_max 1.000
_exptl_absorpt_correction_T_min 0.788
_exptl_absorpt_correction_type multi-scan
_exptl_crystal_colour Colourless
_exptl_crystal_density_diffrn 1.450
_exptl_crystal_density_method 'not measured'
_exptl_crystal_description Plate
_exptl_crystal_F_000 1552
_exptl_crystal_size_max 0.21
_exptl_crystal_size_mid 0.11
_exptl_crystal_size_min 0.04
_refine_diff_density_max 0.406
_refine_diff_density_min -0.300
_refine_diff_density_rms 0.047
_refine_ls_extinction_method none
_refine_ls_goodness_of_fit_ref 1.128
_refine_ls_hydrogen_treatment constr
_refine_ls_matrix_type full
_refine_ls_number_parameters 548
_refine_ls_number_reflns 6049
_refine_ls_number_restraints 0
_refine_ls_restrained_S_all 1.128
_refine_ls_R_factor_all 0.0612
_refine_ls_R_factor_gt 0.0535
_refine_ls_shift/su_max 0.001
_refine_ls_shift/su_mean 0.000
_refine_ls_structure_factor_coef Fsqd
_refine_ls_weighting_details 'calc w=1/[\s^2^(Fo^2^)+(0.0486P)^2^+1.9749P] where P=(Fo^2^+2Fc^2^)/3'
_refine_ls_weighting_scheme calc
_refine_ls_wR_factor_gt 0.1166
_refine_ls_wR_factor_ref 0.1214
_reflns_number_gt 5559
_reflns_number_total 6049
_reflns_threshold_expression I>2sigma(I)
_cod_data_source_file ja500477g_si_002.cif
_cod_data_source_block s0237
_cod_depositor_comments
;
The following automatic conversions were performed:

'_symmetry_cell_setting' value 'Monoclinic' changed to 'monoclinic'
according to
/usr/data/users/saulius/crontab/automatic-downloads/rss-feeds/ACS/lib/dictionaries/cif_core.dic
dictionary named 'cif_core.dic' version 2.4.2 from
2011-04-26.

'_exptl_absorpt_correction_type' value 'Multi-scan'
changed to 'multi-scan' according to
/usr/data/users/saulius/crontab/automatic-downloads/rss-feeds/ACS/lib/dictionaries/cif_core.dic
dictionary named 'cif_core.dic' version 2.4.2 from 2011-04-26.

Automatic conversion script
Id: cif_fix_values 2281 2013-09-26 08:29:07Z andrius 

 Adding full bibliography for 4121671.cif.
;
_cod_original_sg_symbol_H-M 'P 21/n'
_cod_database_code 4121671

loop_
_symmetry_equiv_pos_as_xyz
'x, y, z'
'-x+1/2, y+1/2, -z+1/2'
'-x, -y, -z'
'x-1/2, -y-1/2, z-1/2'

loop_
_atom_site_label
_atom_site_type_symbol
_atom_site_fract_x
_atom_site_fract_y
_atom_site_fract_z
_atom_site_U_iso_or_equiv
_atom_site_adp_type
_atom_site_occupancy
_atom_site_symmetry_multiplicity
_atom_site_calc_flag
_atom_site_refinement_flags
_atom_site_disorder_assembly
_atom_site_disorder_group
B1 B 0.1902(2) 0.24703(14) 0.07489(14) 0.0229(6) Uani 0.9191(14) 1 d P A 1
H1 H 0.2856 0.2320 0.0592 0.023(6) Uiso 0.9191(14) 1 d PR A 1
C11 C 0.0835(2) 0.18198(13) 0.04720(12) 0.0221(5) Uani 0.9191(14) 1 d P A 1
C12 C -0.0067(3) 0.14933(13) 0.08496(13) 0.0246(5) Uani 0.9191(14) 1 d P A 1
C13 C -0.0955(3) 0.09521(15) 0.05779(15) 0.0283(6) Uani 0.9191(14) 1 d P A 1
C14 C -0.1009(3) 0.07048(15) -0.01217(17) 0.0297(7) Uani 0.9191(14) 1 d P A 1
C15 C -0.0132(3) 0.10053(15) -0.05231(14) 0.0288(7) Uani 0.9191(14) 1 d P A 1
C16 C 0.0742(3) 0.15371(14) -0.02244(14) 0.0256(7) Uani 0.9191(14) 1 d P A 1
F12 F -0.01383(15) 0.17187(8) 0.15321(8) 0.0391(4) Uani 0.9191(14) 1 d P A 1
F13 F -0.17975(15) 0.06683(9) 0.09824(9) 0.0433(4) Uani 0.9191(14) 1 d P A 1
F14 F -0.18746(17) 0.01935(9) -0.04031(10) 0.0425(4) Uani 0.9191(14) 1 d P A 1
F15 F -0.0138(3) 0.07730(13) -0.12045(11) 0.0524(6) Uani 0.9191(14) 1 d P A 1
F16 F 0.15729(19) 0.18084(11) -0.06549(9) 0.0414(4) Uani 0.9191(14) 1 d P A 1
C21 C 0.1433(4) 0.32152(12) 0.03017(12) 0.0206(5) Uani 0.9191(14) 1 d P A 1
C22 C 0.0112(4) 0.34478(19) 0.01032(16) 0.0221(5) Uani 0.9191(14) 1 d P A 1
C23 C -0.0291(3) 0.4030(2) -0.03376(18) 0.0262(5) Uani 0.9191(14) 1 d P A 1
C24 C 0.0657(5) 0.44381(14) -0.05985(13) 0.0279(6) Uani 0.9191(14) 1 d P A 1
C25 C 0.1984(4) 0.42534(19) -0.04014(17) 0.0275(6) Uani 0.9191(14) 1 d P A 1
C26 C 0.2342(2) 0.3653(2) 0.00318(17) 0.0225(5) Uani 0.9191(14) 1 d P A 1
F22 F -0.08646(12) 0.30785(7) 0.03564(7) 0.0286(3) Uani 0.9191(14) 1 d P A 1
F23 F -0.16044(14) 0.42022(8) -0.05092(8) 0.0385(4) Uani 0.9191(14) 1 d P A 1
F24 F 0.02781(16) 0.50068(7) -0.10376(8) 0.0402(4) Uani 0.9191(14) 1 d P A 1
F25 F 0.29174(15) 0.46605(8) -0.06463(8) 0.0388(4) Uani 0.9191(14) 1 d P A 1
F26 F 0.36788(12) 0.35140(7) 0.01932(7) 0.0299(3) Uani 0.9191(14) 1 d P A 1
C31 C 0.2205(3) 0.25475(13) 0.16280(12) 0.0219(6) Uani 0.9191(14) 1 d P A 1
C32 C 0.1712(2) 0.30643(13) 0.20462(13) 0.0209(6) Uani 0.9191(14) 1 d P A 1
C33 C 0.2026(3) 0.31049(14) 0.27951(14) 0.0248(5) Uani 0.9191(14) 1 d P A 1
C34 C 0.2879(3) 0.25996(16) 0.31694(13) 0.0284(5) Uani 0.9191(14) 1 d P A 1
C35 C 0.3403(2) 0.20683(16) 0.27876(17) 0.0290(6) Uani 0.9191(14) 1 d P A 1
C36 C 0.3055(3) 0.20502(14) 0.20396(17) 0.0263(6) Uani 0.9191(14) 1 d P A 1
F32 F 0.08325(13) 0.35753(8) 0.17227(9) 0.0303(3) Uani 0.9191(14) 1 d P A 1
F33 F 0.14764(15) 0.36199(8) 0.31628(7) 0.0350(4) Uani 0.9191(14) 1 d P A 1
F34 F 0.31841(15) 0.26206(8) 0.38969(7) 0.0393(4) Uani 0.9191(14) 1 d P A 1
F35 F 0.42383(15) 0.15679(9) 0.31457(8) 0.0442(4) Uani 0.9191(14) 1 d P A 1
F36 F 0.35776(15) 0.15016(8) 0.17049(8) 0.0363(4) Uani 0.9191(14) 1 d P A 1
N N 0.68041(16) 0.34650(9) 0.20926(9) 0.0224(4) Uani 1 1 d . A 1
C41 C 0.6947(2) 0.31535(12) 0.13563(11) 0.0259(5) Uani 1 1 d . A 1
H41A H 0.6725 0.3532 0.0997 0.031 Uiso 1 1 calc R A 1
H41B H 0.7881 0.3028 0.1374 0.031 Uiso 1 1 calc R A 1
C42 C 0.6101(2) 0.24943(12) 0.10993(12) 0.0272(5) Uani 1 1 d . A 1
H42A H 0.5168 0.2592 0.1118 0.033 Uiso 1 1 calc R A 1
H42B H 0.6392 0.2087 0.1415 0.033 Uiso 1 1 calc R A 1
C43 C 0.6239(2) 0.23076(13) 0.03269(12) 0.0338(5) Uani 1 1 d . A 1
H43A H 0.7179 0.2231 0.0310 0.041 Uiso 1 1 calc R A 1
H43B H 0.5929 0.2715 0.0015 0.041 Uiso 1 1 calc R A 1
C44 C 0.5449(2) 0.16334(15) 0.00364(14) 0.0431(6) Uani 1 1 d . A 1
H44A H 0.5568 0.1543 -0.0451 0.065 Uiso 1 1 calc R A 1
H44B H 0.4514 0.1708 0.0043 0.065 Uiso 1 1 calc R A 1
H44C H 0.5768 0.1225 0.0335 0.065 Uiso 1 1 calc R A 1
C51 C 0.6994(2) 0.28822(12) 0.26709(11) 0.0245(5) Uani 1 1 d . A 1
H51A H 0.6297 0.2521 0.2541 0.029 Uiso 1 1 calc R A 1
H51B H 0.6870 0.3099 0.3124 0.029 Uiso 1 1 calc R A 1
C52 C 0.8345(2) 0.25018(12) 0.27926(12) 0.0275(5) Uani 1 1 d . A 1
H52A H 0.9056 0.2860 0.2868 0.033 Uiso 1 1 calc R A 1
H52B H 0.8428 0.2222 0.2366 0.033 Uiso 1 1 calc R A 1
C53 C 0.8495(2) 0.20023(13) 0.34452(13) 0.0333(5) Uani 1 1 d . A 1
H53A H 0.7752 0.1663 0.3381 0.040 Uiso 1 1 calc R A 1
H53B H 0.8459 0.2287 0.3875 0.040 Uiso 1 1 calc R A 1
C54 C 0.9808(2) 0.15834(13) 0.35523(13) 0.0347(5) Uani 1 1 d . A 1
H54A H 0.9869 0.1276 0.3969 0.052 Uiso 1 1 calc R A 1
H54B H 1.0546 0.1917 0.3623 0.052 Uiso 1 1 calc R A 1
H54C H 0.9838 0.1293 0.3132 0.052 Uiso 1 1 calc R A 1
C61 C 0.54036(19) 0.37855(11) 0.20683(12) 0.0243(5) Uani 1 1 d . A 1
H61A H 0.4745 0.3421 0.1878 0.029 Uiso 1 1 calc R A 1
H61B H 0.5295 0.3890 0.2560 0.029 Uiso 1 1 calc R A 1
C62 C 0.5094(2) 0.44682(12) 0.16212(12) 0.0278(5) Uani 1 1 d . A 1
H62A H 0.5264 0.4383 0.1137 0.033 Uiso 1 1 calc R A 1
H62B H 0.5684 0.4854 0.1836 0.033 Uiso 1 1 calc R A 1
C63 C 0.3632(2) 0.47038(13) 0.15767(13) 0.0308(5) Uani 1 1 d . A 1
H63A H 0.3437 0.5087 0.1220 0.037 Uiso 1 1 calc R A 1
H63B H 0.3055 0.4297 0.1406 0.037 Uiso 1 1 calc R A 1
C64 C 0.3280(2) 0.49713(13) 0.22862(13) 0.0361(6) Uani 1 1 d . A 1
H64A H 0.2350 0.5103 0.2211 0.054 Uiso 1 1 calc R A 1
H64B H 0.3821 0.5386 0.2453 0.054 Uiso 1 1 calc R A 1
H64C H 0.3449 0.4594 0.2642 0.054 Uiso 1 1 calc R A 1
C71 C 0.7877(2) 0.40462(12) 0.22703(11) 0.0256(5) Uani 1 1 d . A 1
H71A H 0.8735 0.3837 0.2225 0.031 Uiso 1 1 calc R A 1
H71B H 0.7684 0.4429 0.1913 0.031 Uiso 1 1 calc R A 1
C72 C 0.8006(2) 0.43807(13) 0.30190(13) 0.0337(5) Uani 1 1 d . A 1
H72A H 0.8317 0.4018 0.3384 0.040 Uiso 1 1 calc R A 1
H72B H 0.7136 0.4552 0.3092 0.040 Uiso 1 1 calc R A 1
C73 C 0.8997(2) 0.50130(13) 0.30970(14) 0.0370(6) Uani 1 1 d . A 1
H73A H 0.9205 0.5157 0.3601 0.044 Uiso 1 1 calc R A 1
H73B H 0.9824 0.4852 0.2956 0.044 Uiso 1 1 calc R A 1
C74 C 0.8471(3) 0.56547(15) 0.26476(16) 0.0449(7) Uani 0.9191(14) 1 d P A 1
H74A H 0.9135 0.6031 0.2712 0.067 Uiso 0.9191(14) 1 calc PR A 1
H74B H 0.7670 0.5827 0.2795 0.067 Uiso 0.9191(14) 1 calc PR A 1
H74C H 0.8272 0.5517 0.2147 0.067 Uiso 0.9191(14) 1 calc PR A 1
C74A C 0.988(2) 0.5068(13) 0.3833(14) 0.022(5) Uiso 0.0809(14) 1 d P A 2
B1A B 0.055(4) 0.2625(19) 0.092(2) 0.037(8) Uiso 0.0809(14) 1 d P A 2
F12A F -0.105(2) 0.1493(11) 0.1402(11) 0.051(5) Uiso 0.0809(14) 1 d P A 2
F13A F -0.212(3) 0.0329(15) 0.0630(15) 0.070(7) Uiso 0.0809(14) 1 d P A 2
F14A F -0.154(2) 0.0068(12) -0.0701(13) 0.052(6) Uiso 0.0809(14) 1 d P A 2
F15A F 0.028(3) 0.0919(16) -0.1195(18) 0.050(9) Uiso 0.0809(14) 1 d P A 2
F16A F 0.131(2) 0.2063(13) -0.0509(14) 0.048(7) Uiso 0.0809(14) 1 d P A 2
F22A F -0.144(2) 0.3557(11) 0.0021(11) 0.053(5) Uiso 0.0809(14) 1 d P A 2
F23A F -0.096(2) 0.4653(11) -0.0811(11) 0.053(5) Uiso 0.0809(14) 1 d P A 2
F24A F 0.156(2) 0.5046(11) -0.0902(12) 0.061(6) Uiso 0.0809(14) 1 d P A 2
F25A F 0.369(2) 0.4264(11) -0.0167(12) 0.059(6) Uiso 0.0809(14) 1 d P A 2
F26A F 0.327(2) 0.3114(11) 0.0628(11) 0.053(5) Uiso 0.0809(14) 1 d P A 2
F32A F 0.084(2) 0.3605(11) 0.2124(12) 0.044(5) Uiso 0.0809(14) 1 d P A 2
F33A F 0.251(2) 0.3470(10) 0.3427(11) 0.050(5) Uiso 0.0809(14) 1 d P A 2
F34A F 0.436(2) 0.2349(12) 0.3634(12) 0.064(6) Uiso 0.0809(14) 1 d P A 2
F35A F 0.448(2) 0.1383(11) 0.2543(12) 0.060(6) Uiso 0.0809(14) 1 d P A 2
F36A F 0.278(2) 0.1500(11) 0.1261(13) 0.059(6) Uiso 0.0809(14) 1 d P A 2
C11A C 0.027(3) 0.1854(14) 0.0583(17) 0.030 Uiso 0.0809(14) 1 d PG A 2
C12A C -0.072(3) 0.1408(19) 0.0773(12) 0.030 Uiso 0.0809(14) 1 d PG A 2
C13A C -0.122(2) 0.0831(15) 0.033(2) 0.030 Uiso 0.0809(14) 1 d PG A 2
C14A C -0.073(3) 0.0699(15) -0.0303(18) 0.030 Uiso 0.0809(14) 1 d PG A 2
C15A C 0.026(3) 0.114(2) -0.0493(14) 0.030 Uiso 0.0809(14) 1 d PG A 2
C16A C 0.075(3) 0.1722(16) -0.005(2) 0.030 Uiso 0.0809(14) 1 d PG A 2
C21A C 0.077(6) 0.3297(13) 0.0311(15) 0.030 Uiso 0.0809(14) 1 d PG A 2
C22A C -0.023(3) 0.374(2) -0.007(2) 0.030 Uiso 0.0809(14) 1 d PG A 2
C23A C 0.011(4) 0.4312(19) -0.0478(16) 0.030 Uiso 0.0809(14) 1 d PG A 2
C24A C 0.145(5) 0.4449(13) -0.0501(15) 0.030 Uiso 0.0809(14) 1 d PG A 2
C25A C 0.245(2) 0.401(2) -0.012(2) 0.030 Uiso 0.0809(14) 1 d PG A 2
C26A C 0.210(4) 0.343(2) 0.0288(15) 0.030 Uiso 0.0809(14) 1 d PG A 2
C31A C 0.178(2) 0.267(2) 0.1701(13) 0.030 Uiso 0.0809(14) 1 d PG A 2
C32A C 0.173(2) 0.3115(15) 0.229(2) 0.030 Uiso 0.0809(14) 1 d PG A 2
C33A C 0.258(3) 0.2990(15) 0.2945(16) 0.030 Uiso 0.0809(14) 1 d PG A 2
C34A C 0.348(2) 0.2415(17) 0.3014(13) 0.030 Uiso 0.0809(14) 1 d PG A 2
C35A C 0.353(2) 0.1965(11) 0.243(2) 0.030 Uiso 0.0809(14) 1 d PG A 2
C36A C 0.268(3) 0.2091(18) 0.1770(15) 0.030 Uiso 0.0809(14) 1 d PG A 2

loop_
_atom_site_aniso_label
_atom_site_aniso_U_11
_atom_site_aniso_U_22
_atom_site_aniso_U_33
_atom_site_aniso_U_23
_atom_site_aniso_U_13
_atom_site_aniso_U_12
B1 0.0199(12) 0.0287(13) 0.0214(14) 0.0010(11) 0.0079(10) 0.0012(10)
C11 0.0231(12) 0.0269(12) 0.0173(14) 0.0042(10) 0.0065(10) 0.0051(10)
C12 0.0239(12) 0.0287(13) 0.0231(13) 0.0003(11) 0.0092(10) 0.0024(11)
C13 0.0223(12) 0.0339(17) 0.0305(15) 0.0062(13) 0.0094(11) 0.0000(10)
C14 0.0245(13) 0.0282(13) 0.0351(19) 0.0013(12) 0.0022(11) -0.0038(10)
C15 0.0332(15) 0.0311(15) 0.0215(13) -0.0028(11) 0.0030(11) -0.0058(12)
C16 0.0351(13) 0.0254(14) 0.0177(14) -0.0007(12) 0.0088(11) -0.0056(12)
F12 0.0421(9) 0.0525(9) 0.0283(8) -0.0099(7) 0.0216(7) -0.0126(7)
F13 0.0353(8) 0.0522(10) 0.0467(10) 0.0049(9) 0.0191(7) -0.0138(7)
F14 0.0400(9) 0.0355(9) 0.0484(11) -0.0037(8) -0.0016(8) -0.0126(7)
F15 0.0724(16) 0.0599(14) 0.0259(10) -0.0165(9) 0.0111(10) -0.0233(12)
F16 0.0549(11) 0.0499(11) 0.0240(9) -0.0030(8) 0.0194(8) -0.0182(9)
C21 0.0182(11) 0.0271(12) 0.0159(11) -0.0022(10) 0.0020(9) 0.0003(11)
C22 0.0223(12) 0.0259(12) 0.0180(12) -0.0018(10) 0.0040(10) -0.0001(10)
C23 0.0278(13) 0.0281(13) 0.0217(13) 0.0004(11) 0.0024(10) 0.0080(11)
C24 0.0425(17) 0.0230(12) 0.0184(13) 0.0031(10) 0.0056(12) 0.0060(11)
C25 0.0374(15) 0.0249(12) 0.0230(14) 0.0010(11) 0.0126(12) -0.0020(11)
C26 0.0223(11) 0.0240(13) 0.0218(14) -0.0007(11) 0.0058(9) -0.0013(10)
F22 0.0202(7) 0.0337(7) 0.0332(8) 0.0027(6) 0.0084(6) 0.0004(6)
F23 0.0303(8) 0.0410(8) 0.0410(9) 0.0043(7) -0.0018(6) 0.0140(6)
F24 0.0607(10) 0.0296(8) 0.0306(8) 0.0111(7) 0.0090(7) 0.0119(7)
F25 0.0480(9) 0.0323(8) 0.0408(9) 0.0071(7) 0.0209(7) -0.0060(7)
F26 0.0209(7) 0.0362(8) 0.0340(8) 0.0026(6) 0.0088(6) -0.0026(6)
C31 0.0218(12) 0.0232(15) 0.0216(13) 0.0013(10) 0.0067(9) 0.0020(11)
C32 0.0200(11) 0.0252(12) 0.0185(14) 0.0015(13) 0.0060(10) -0.0003(9)
C33 0.0248(12) 0.0298(13) 0.0201(15) -0.0019(11) 0.0049(11) -0.0047(10)
C34 0.0273(13) 0.0380(16) 0.0190(13) 0.0015(12) 0.0017(10) -0.0076(11)
C35 0.0267(12) 0.0346(15) 0.0242(14) 0.0094(12) 0.0011(11) 0.0028(11)
C36 0.0237(12) 0.0315(13) 0.0234(14) 0.0030(12) 0.0033(10) 0.0049(11)
F32 0.0307(8) 0.0363(8) 0.0252(9) 0.0020(7) 0.0085(6) 0.0115(6)
F33 0.0420(9) 0.0388(8) 0.0265(8) -0.0071(7) 0.0127(6) 0.0008(7)
F34 0.0449(9) 0.0537(9) 0.0169(7) 0.0018(7) -0.0005(6) -0.0064(7)
F35 0.0476(9) 0.0524(10) 0.0294(9) 0.0148(7) -0.0015(7) 0.0177(8)
F36 0.0439(9) 0.0361(8) 0.0290(8) 0.0045(7) 0.0064(7) 0.0164(7)
N 0.0211(9) 0.0265(9) 0.0211(9) 0.0006(8) 0.0073(7) -0.0014(7)
C41 0.0259(11) 0.0331(12) 0.0203(11) 0.0009(10) 0.0085(9) 0.0021(9)
C42 0.0258(11) 0.0315(12) 0.0249(12) 0.0007(10) 0.0059(9) 0.0012(9)
C43 0.0345(12) 0.0410(13) 0.0268(12) -0.0054(11) 0.0078(10) 0.0010(10)
C44 0.0334(13) 0.0557(16) 0.0400(15) -0.0165(13) 0.0063(11) -0.0002(12)
C51 0.0266(11) 0.0297(11) 0.0188(11) 0.0025(9) 0.0081(8) 0.0003(9)
C52 0.0244(11) 0.0335(12) 0.0258(12) 0.0007(10) 0.0079(9) 0.0027(9)
C53 0.0306(12) 0.0359(13) 0.0346(13) 0.0068(11) 0.0092(10) 0.0038(10)
C54 0.0333(12) 0.0360(13) 0.0343(14) 0.0009(11) 0.0053(10) 0.0079(10)
C61 0.0192(10) 0.0284(11) 0.0265(12) 0.0005(9) 0.0078(8) 0.0009(9)
C62 0.0270(11) 0.0281(11) 0.0284(12) 0.0028(10) 0.0053(9) -0.0016(9)
C63 0.0287(12) 0.0308(12) 0.0324(13) 0.0048(10) 0.0043(9) 0.0018(9)
C64 0.0338(13) 0.0349(13) 0.0406(14) 0.0039(11) 0.0100(11) 0.0056(10)
C71 0.0222(10) 0.0300(11) 0.0256(12) 0.0004(10) 0.0068(9) -0.0045(9)
C72 0.0337(12) 0.0370(13) 0.0304(13) -0.0042(11) 0.0058(10) -0.0042(10)
C73 0.0318(12) 0.0418(14) 0.0363(14) -0.0093(12) 0.0033(10) -0.0067(10)
C74 0.0486(17) 0.0399(16) 0.0486(18) -0.0061(14) 0.0149(14) -0.0104(13)

loop_
_atom_type_symbol
_atom_type_description
_atom_type_scat_dispersion_real
_atom_type_scat_dispersion_imag
_atom_type_scat_source
C C 0.0033 0.0016 'International Tables Vol C Tables 4.2.6.8 and 6.1.1.4'
H H 0.0000 0.0000 'International Tables Vol C Tables 4.2.6.8 and 6.1.1.4'
B B 0.0013 0.0007 'International Tables Vol C Tables 4.2.6.8 and 6.1.1.4'
F F 0.0171 0.0103 'International Tables Vol C Tables 4.2.6.8 and 6.1.1.4'
N N 0.0061 0.0033 'International Tables Vol C Tables 4.2.6.8 and 6.1.1.4'

loop_
_geom_angle_atom_site_label_1
_geom_angle_atom_site_label_2
_geom_angle_atom_site_label_3
_geom_angle
C31 B1 C21 115.47(19)
C31 B1 C11 112.18(18)
C21 B1 C11 109.9(2)
C31 B1 H1 106.4
C21 B1 H1 105.2
C11 B1 H1 107.1
C12 C11 C16 112.2(2)
C12 C11 B1 127.8(2)
C16 C11 B1 120.0(2)
F12 C12 C13 115.2(2)
F12 C12 C11 120.0(2)
C13 C12 C11 124.8(2)
F13 C13 C12 120.7(3)
F13 C13 C14 119.2(3)
C12 C13 C14 120.1(2)
F14 C14 C15 120.7(3)
F14 C14 C13 121.4(3)
C15 C14 C13 117.9(2)
F15 C15 C16 120.4(3)
F15 C15 C14 119.8(3)
C16 C15 C14 119.7(2)
F16 C16 C15 116.3(2)
F16 C16 C11 118.3(2)
C15 C16 C11 125.4(2)
C26 C21 C22 113.1(2)
C26 C21 B1 121.8(3)
C22 C21 B1 124.9(4)
F22 C22 C23 116.7(4)
F22 C22 C21 118.6(4)
C23 C22 C21 124.7(2)
F23 C23 C22 120.0(4)
F23 C23 C24 120.5(4)
C22 C23 C24 119.4(2)
F24 C24 C25 121.0(4)
F24 C24 C23 120.2(4)
C25 C24 C23 118.8(2)
F25 C25 C24 118.8(4)
F25 C25 C26 121.4(4)
C24 C25 C26 119.8(2)
F26 C26 C25 115.2(4)
F26 C26 C21 120.6(4)
C25 C26 C21 124.1(2)
C32 C31 C36 113.0(2)
C32 C31 B1 127.9(2)
C36 C31 B1 119.2(2)
F32 C32 C31 119.9(2)
F32 C32 C33 115.2(2)
C31 C32 C33 124.9(2)
F33 C33 C34 119.6(2)
F33 C33 C32 121.0(3)
C34 C33 C32 119.3(2)
F34 C34 C33 120.4(3)
F34 C34 C35 120.7(3)
C33 C34 C35 118.9(2)
F35 C35 C34 119.7(3)
F35 C35 C36 120.7(3)
C34 C35 C36 119.6(2)
F36 C36 C35 116.2(3)
F36 C36 C31 119.4(3)
C35 C36 C31 124.3(2)
C51 N C71 110.57(16)
C51 N C41 111.13(16)
C71 N C41 106.39(15)
C51 N C61 106.95(14)
C71 N C61 110.86(15)
C41 N C61 111.00(15)
C42 C41 N 116.68(16)
C42 C41 H41A 108.1
N C41 H41A 108.1
C42 C41 H41B 108.1
N C41 H41B 108.1
H41A C41 H41B 107.3
C41 C42 C43 109.90(17)
C41 C42 H42A 109.7
C43 C42 H42A 109.7
C41 C42 H42B 109.7
C43 C42 H42B 109.7
H42A C42 H42B 108.2
C42 C43 C44 113.08(19)
C42 C43 H43A 109.0
C44 C43 H43A 109.0
C42 C43 H43B 109.0
C44 C43 H43B 109.0
H43A C43 H43B 107.8
C43 C44 H44A 109.5
C43 C44 H44B 109.5
H44A C44 H44B 109.5
C43 C44 H44C 109.5
H44A C44 H44C 109.5
H44B C44 H44C 109.5
N C51 C52 115.41(16)
N C51 H51A 108.4
C52 C51 H51A 108.4
N C51 H51B 108.4
C52 C51 H51B 108.4
H51A C51 H51B 107.5
C51 C52 C53 110.91(17)
C51 C52 H52A 109.5
C53 C52 H52A 109.5
C51 C52 H52B 109.5
C53 C52 H52B 109.5
H52A C52 H52B 108.0
C52 C53 C54 111.82(18)
C52 C53 H53A 109.3
C54 C53 H53A 109.3
C52 C53 H53B 109.3
C54 C53 H53B 109.3
H53A C53 H53B 107.9
C53 C54 H54A 109.5
C53 C54 H54B 109.5
H54A C54 H54B 109.5
C53 C54 H54C 109.5
H54A C54 H54C 109.5
H54B C54 H54C 109.5
C62 C61 N 115.80(16)
C62 C61 H61A 108.3
N C61 H61A 108.3
C62 C61 H61B 108.3
N C61 H61B 108.3
H61A C61 H61B 107.4
C61 C62 C63 111.53(17)
C61 C62 H62A 109.3
C63 C62 H62A 109.3
C61 C62 H62B 109.3
C63 C62 H62B 109.3
H62A C62 H62B 108.0
C64 C63 C62 115.00(19)
C64 C63 H63A 108.5
C62 C63 H63A 108.5
C64 C63 H63B 108.5
C62 C63 H63B 108.5
H63A C63 H63B 107.5
C63 C64 H64A 109.5
C63 C64 H64B 109.5
H64A C64 H64B 109.5
C63 C64 H64C 109.5
H64A C64 H64C 109.5
H64B C64 H64C 109.5
C72 C71 N 115.28(16)
C72 C71 H71A 108.5
N C71 H71A 108.5
C72 C71 H71B 108.5
N C71 H71B 108.5
H71A C71 H71B 107.5
C71 C72 C73 110.05(19)
C71 C72 H72A 109.7
C73 C72 H72A 109.7
C71 C72 H72B 109.7
C73 C72 H72B 109.7
H72A C72 H72B 108.2
C74 C73 C72 113.0(2)
C74 C73 H73A 109.0
C72 C73 H73A 109.0
C74 C73 H73B 109.0
C72 C73 H73B 109.0
H73A C73 H73B 107.8
C73 C74 H74A 109.5
C73 C74 H74B 109.5
H74A C74 H74B 109.5
C73 C74 H74C 109.5
H74A C74 H74C 109.5
H74B C74 H74C 109.5
C11A B1A C21A 115(3)
C11A B1A C31A 115(3)
C21A B1A C31A 112(3)
C12A C11A C16A 120.0
C12A C11A B1A 122(3)
C16A C11A B1A 116(3)
F12A C12A C11A 119(3)
F12A C12A C13A 121(3)
C11A C12A C13A 120.0
C14A C13A C12A 120.0
C14A C13A F13A 124(3)
C12A C13A F13A 116(3)
C13A C14A C15A 120.0
C13A C14A F14A 108(3)
C15A C14A F14A 132(3)
F15A C15A C16A 137(3)
F15A C15A C14A 102(3)
C16A C15A C14A 120.0
F16A C16A C15A 97(3)
F16A C16A C11A 139(3)
C15A C16A C11A 120.0
C22A C21A C26A 120.0
C22A C21A B1A 126(4)
C26A C21A B1A 113(4)
F22A C22A C21A 113(5)
F22A C22A C23A 127(5)
C21A C22A C23A 120.0
F23A C23A C24A 129(5)
F23A C23A C22A 111(5)
C24A C23A C22A 120.0
F24A C24A C23A 110(5)
F24A C24A C25A 130(5)
C23A C24A C25A 120.0
F25A C25A C26A 129(5)
F25A C25A C24A 111(5)
C26A C25A C24A 120.0
F26A C26A C25A 108(5)
F26A C26A C21A 132(5)
C25A C26A C21A 120.0
C32A C31A C36A 120.0
C32A C31A B1A 125(3)
C36A C31A B1A 114(3)
F32A C32A C33A 129(3)
F32A C32A C31A 111(3)
C33A C32A C31A 120.0
F33A C33A C32A 114(3)
F33A C33A C34A 126(3)
C32A C33A C34A 120.0
F34A C34A C33A 118(3)
F34A C34A C35A 122(3)
C33A C34A C35A 120.0
C36A C35A C34A 120.0
C36A C35A F35A 123(3)
C34A C35A F35A 117(3)
C35A C36A C31A 120.0
C35A C36A F36A 110(3)
C31A C36A F36A 129(3)

loop_
_geom_bond_atom_site_label_1
_geom_bond_atom_site_label_2
_geom_bond_distance
B1 C31 1.631(3)
B1 C21 1.637(3)
B1 C11 1.637(3)
B1 H1 1.0963
C11 C12 1.393(3)
C11 C16 1.396(3)
C12 F12 1.363(3)
C12 C13 1.380(4)
C13 F13 1.349(3)
C13 C14 1.383(4)
C14 F14 1.332(3)
C14 C15 1.383(4)
C15 F15 1.349(3)
C15 C16 1.373(4)
C16 F16 1.365(3)
C21 C26 1.389(3)
C21 C22 1.392(3)
C22 F22 1.358(3)
C22 C23 1.374(4)
C23 F23 1.350(3)
C23 C24 1.380(4)
C24 F24 1.348(3)
C24 C25 1.372(4)
C25 F25 1.354(3)
C25 C26 1.384(4)
C26 F26 1.359(3)
C31 C32 1.386(3)
C31 C36 1.394(4)
C32 F32 1.363(3)
C32 C33 1.387(3)
C33 F33 1.354(3)
C33 C34 1.375(4)
C34 F34 1.346(3)
C34 C35 1.378(4)
C35 F35 1.348(3)
C35 C36 1.386(4)
C36 F36 1.351(3)
N C51 1.517(3)
N C71 1.522(3)
N C41 1.530(3)
N C61 1.532(3)
C41 C42 1.517(3)
C41 H41A 0.9700
C41 H41B 0.9700
C42 C43 1.523(3)
C42 H42A 0.9700
C42 H42B 0.9700
C43 C44 1.527(3)
C43 H43A 0.9700
C43 H43B 0.9700
C44 H44A 0.9600
C44 H44B 0.9600
C44 H44C 0.9600
C51 C52 1.520(3)
C51 H51A 0.9700
C51 H51B 0.9700
C52 C53 1.520(3)
C52 H52A 0.9700
C52 H52B 0.9700
C53 C54 1.522(3)
C53 H53A 0.9700
C53 H53B 0.9700
C54 H54A 0.9600
C54 H54B 0.9600
C54 H54C 0.9600
C61 C62 1.516(3)
C61 H61A 0.9700
C61 H61B 0.9700
C62 C63 1.533(3)
C62 H62A 0.9700
C62 H62B 0.9700
C63 C64 1.524(3)
C63 H63A 0.9700
C63 H63B 0.9700
C64 H64A 0.9600
C64 H64B 0.9600
C64 H64C 0.9600
C71 C72 1.520(3)
C71 H71A 0.9700
C71 H71B 0.9700
C72 C73 1.531(3)
C72 H72A 0.9700
C72 H72B 0.9700
C73 C74 1.496(4)
C73 H73A 0.9700
C73 H73B 0.9700
C74 H74A 0.9600
C74 H74B 0.9600
C74 H74C 0.9600
B1A C11A 1.56(4)
B1A C21A 1.73(4)
B1A C31A 1.75(4)
F12A C12A 1.30(3)
F13A C13A 1.48(3)
F14A C14A 1.54(3)
F15A C15A 1.39(4)
F16A C16A 1.28(3)
F22A C22A 1.31(3)
F23A C23A 1.31(3)
F24A C24A 1.35(3)
F25A C25A 1.37(3)
F26A C26A 1.37(3)
F32A C32A 1.27(3)
F33A C33A 1.28(3)
F34A C34A 1.34(3)
F35A C35A 1.43(3)
F36A C36A 1.47(3)
C11A C12A 1.3900
C11A C16A 1.3900
C12A C13A 1.3900
C13A C14A 1.3900
C14A C15A 1.3900
C15A C16A 1.3900
C21A C22A 1.3900
C21A C26A 1.3900
C22A C23A 1.3900
C23A C24A 1.3900
C24A C25A 1.3900
C25A C26A 1.3900
C31A C32A 1.3900
C31A C36A 1.3900
C32A C33A 1.3900
C33A C34A 1.3900
C34A C35A 1.3900
C35A C36A 1.3900

loop_
_geom_torsion_atom_site_label_1
_geom_torsion_atom_site_label_2
_geom_torsion_atom_site_label_3
_geom_torsion_atom_site_label_4
_geom_torsion
C31 B1 C11 C12 19.4(3)
C21 B1 C11 C12 -110.5(3)
C31 B1 C11 C16 -161.8(2)
C21 B1 C11 C16 68.3(3)
C16 C11 C12 F12 -178.1(2)
B1 C11 C12 F12 0.8(4)
C16 C11 C12 C13 0.1(3)
B1 C11 C12 C13 179.0(2)
F12 C12 C13 F13 -1.5(3)
C11 C12 C13 F13 -179.8(2)
F12 C12 C13 C14 177.2(2)
C11 C12 C13 C14 -1.1(4)
F13 C13 C14 F14 0.0(4)
C12 C13 C14 F14 -178.6(2)
F13 C13 C14 C15 -179.9(2)
C12 C13 C14 C15 1.4(4)
F14 C14 C15 F15 -0.9(4)
C13 C14 C15 F15 179.1(3)
F14 C14 C15 C16 179.3(3)
C13 C14 C15 C16 -0.7(4)
F15 C15 C16 F16 0.4(4)
C14 C15 C16 F16 -179.8(2)
F15 C15 C16 C11 179.8(3)
C14 C15 C16 C11 -0.4(4)
C12 C11 C16 F16 -179.9(2)
B1 C11 C16 F16 1.1(3)
C12 C11 C16 C15 0.6(4)
B1 C11 C16 C15 -178.4(2)
C31 B1 C21 C26 95.8(3)
C11 B1 C21 C26 -136.1(2)
C31 B1 C21 C22 -89.4(3)
C11 B1 C21 C22 38.7(3)
C26 C21 C22 F22 -177.64(19)
B1 C21 C22 F22 7.2(3)
C26 C21 C22 C23 2.5(3)
B1 C21 C22 C23 -172.6(2)
F22 C22 C23 F23 -1.2(3)
C21 C22 C23 F23 178.7(2)
F22 C22 C23 C24 178.5(2)
C21 C22 C23 C24 -1.7(4)
F23 C23 C24 F24 -1.0(3)
C22 C23 C24 F24 179.3(2)
F23 C23 C24 C25 178.9(2)
C22 C23 C24 C25 -0.8(3)
F24 C24 C25 F25 1.1(3)
C23 C24 C25 F25 -178.8(2)
F24 C24 C25 C26 -178.0(2)
C23 C24 C25 C26 2.1(3)
F25 C25 C26 F26 0.6(3)
C24 C25 C26 F26 179.7(2)
F25 C25 C26 C21 179.8(2)
C24 C25 C26 C21 -1.2(4)
C22 C21 C26 F26 178.04(19)
B1 C21 C26 F26 -6.6(3)
C22 C21 C26 C25 -1.1(3)
B1 C21 C26 C25 174.3(2)
C21 B1 C31 C32 23.7(4)
C11 B1 C31 C32 -103.3(3)
C21 B1 C31 C36 -156.3(2)
C11 B1 C31 C36 76.8(3)
C36 C31 C32 F32 -178.0(2)
B1 C31 C32 F32 2.1(4)
C36 C31 C32 C33 0.9(3)
B1 C31 C32 C33 -179.0(2)
F32 C32 C33 F33 0.3(3)
C31 C32 C33 F33 -178.6(2)
F32 C32 C33 C34 178.3(2)
C31 C32 C33 C34 -0.6(4)
F33 C33 C34 F34 -1.0(3)
C32 C33 C34 F34 -179.0(2)
F33 C33 C34 C35 178.4(2)
C32 C33 C34 C35 0.3(3)
F34 C34 C35 F35 -0.5(3)
C33 C34 C35 F35 -179.9(2)
F34 C34 C35 C36 178.9(2)
C33 C34 C35 C36 -0.5(3)
F35 C35 C36 F36 1.3(3)
C34 C35 C36 F36 -178.1(2)
F35 C35 C36 C31 -179.7(2)
C34 C35 C36 C31 0.9(4)
C32 C31 C36 F36 177.9(2)
B1 C31 C36 F36 -2.1(3)
C32 C31 C36 C35 -1.1(3)
B1 C31 C36 C35 178.9(2)
C51 N C41 C42 52.0(2)
C71 N C41 C42 172.42(17)
C61 N C41 C42 -66.9(2)
N C41 C42 C43 173.50(18)
C41 C42 C43 C44 178.20(19)
C71 N C51 C52 -58.1(2)
C41 N C51 C52 59.8(2)
C61 N C51 C52 -178.90(17)
N C51 C52 C53 172.57(18)
C51 C52 C53 C54 176.79(19)
C51 N C61 C62 169.56(18)
C71 N C61 C62 48.9(2)
C41 N C61 C62 -69.1(2)
N C61 C62 C63 174.83(17)
C61 C62 C63 C64 68.2(3)
C51 N C71 C72 -53.6(2)
C41 N C71 C72 -174.34(18)
C61 N C71 C72 64.9(2)
N C71 C72 C73 -173.46(18)
C71 C72 C73 C74 70.0(3)
C21A B1A C11A C12A -136(3)
C31A B1A C11A C12A 92(3)
C21A B1A C11A C16A 26(4)
C31A B1A C11A C16A -106(2)
C16A C11A C12A F12A 172(3)
B1A C11A C12A F12A -26(3)
C16A C11A C12A C13A 0.0
B1A C11A C12A C13A 161(3)
F12A C12A C13A C14A -172(3)
C11A C12A C13A C14A 0.0
F12A C12A C13A F13A -1(3)
C11A C12A C13A F13A 172(2)
C12A C13A C14A C15A 0.0
F13A C13A C14A C15A -171(3)
C12A C13A C14A F14A -176(2)
F13A C13A C14A F14A 13(2)
C13A C14A C15A F15A -170(3)
F14A C14A C15A F15A 5(3)
C13A C14A C15A C16A 0.0
F14A C14A C15A C16A 175(3)
F15A C15A C16A F16A 1(3)
C14A C15A C16A F16A -164(2)
F15A C15A C16A C11A 165(4)
C14A C15A C16A C11A 0.0
C12A C11A C16A F16A 155(4)
B1A C11A C16A F16A -8(4)
C12A C11A C16A C15A 0.0
B1A C11A C16A C15A -162(2)
C11A B1A C21A C22A 91(3)
C31A B1A C21A C22A -135(2)
C11A B1A C21A C26A -97(3)
C31A B1A C21A C26A 38(3)
C26A C21A C22A F22A -178(2)
B1A C21A C22A F22A -5(3)
C26A C21A C22A C23A 0.0
B1A C21A C22A C23A 172(2)
F22A C22A C23A F23A -4(2)
C21A C22A C23A F23A 179(2)
F22A C22A C23A C24A 177(2)
C21A C22A C23A C24A 0.0
F23A C23A C24A F24A 4(2)
C22A C23A C24A F24A -178(2)
F23A C23A C24A C25A -179(3)
C22A C23A C24A C25A 0.0
F24A C24A C25A F25A 2(2)
C23A C24A C25A F25A -176(2)
F24A C24A C25A C26A 177(3)
C23A C24A C25A C26A 0.0
F25A C25A C26A F26A -3(2)
C24A C25A C26A F26A -178(2)
F25A C25A C26A C21A 175(2)
C24A C25A C26A C21A 0.0
C22A C21A C26A F26A 177(3)
B1A C21A C26A F26A 4(3)
C22A C21A C26A C25A 0.0
B1A C21A C26A C25A -173(2)
C11A B1A C31A C32A -143(3)
C21A B1A C31A C32A 83(3)
C11A B1A C31A C36A 23(3)
C21A B1A C31A C36A -111(2)
C36A C31A C32A F32A -179(2)
B1A C31A C32A F32A -15(3)
C36A C31A C32A C33A 0.0
B1A C31A C32A C33A 165(3)
F32A C32A C33A F33A -6(3)
C31A C32A C33A F33A 175(2)
F32A C32A C33A C34A 179(3)
C31A C32A C33A C34A 0.0
F33A C33A C34A F34A 0(3)
C32A C33A C34A F34A 174(2)
F33A C33A C34A C35A -174(3)
C32A C33A C34A C35A 0.0
F34A C34A C35A C36A -174(3)
C33A C34A C35A C36A 0.0
F34A C34A C35A F35A 6(3)
C33A C34A C35A F35A -180(2)
C34A C35A C36A C31A 0.0
F35A C35A C36A C31A 180(2)
C34A C35A C36A F36A -173(2)
F35A C35A C36A F36A 7(2)
C32A C31A C36A C35A 0.0
B1A C31A C36A C35A -166(2)
C32A C31A C36A F36A 171(3)
B1A C31A C36A F36A 5(3)
